data_7222998
loop_
_publ_author_name
'Yu, Tanlai'
'Fu, Yangbo'
'Wang, Yilin'
'Hao, Pengfei'
'Shen, Junju'
'Fu, Yunlong'

_publ_section_title
;
 Hierarchical symmetry transfer and flexible charge matching in five
 [M(phen)3]2+directed iodoargentates with 1 to 3D frameworks
;
_journal_issue 45
_journal_name_full CrystEngComm
_journal_page_first 8752
_journal_paper_doi 10.1039/C5CE01692D
_journal_volume 17
_journal_year 2015
_chemical_formula_moiety 'C36 H24 Co N6, Ag3 I5, 2(C2 H3 N)'
_chemical_formula_sum 'C40 H30 Ag3 Co I5 N8'
_chemical_formula_weight 1639.76
_space_group_crystal_system monoclinic
_space_group_IT_number 14
_space_group_name_Hall '-P 2ybc'
_space_group_name_H-M_alt 'P 1 21/c 1'
_symmetry_space_group_name_Hall '-P 2ybc'
_symmetry_space_group_name_H-M 'P 1 21/c 1'
_atom_sites_solution_hydrogens geom
_atom_sites_solution_primary direct
_atom_sites_solution_secondary difmap
_audit_creation_method SHELXL-2014/7
_audit_update_record
;
2015-10-04 deposited with the CCDC.
2015-10-21 downloaded from the CCDC.
;
_cell_angle_alpha 90
_cell_angle_beta 115.858(5)
_cell_angle_gamma 90
_cell_formula_units_Z 4
_cell_length_a 15.3138(7)
_cell_length_b 23.0323(6)
_cell_length_c 14.3495(6)
_cell_measurement_temperature 293(2)
_cell_volume 4554.5(4)
_computing_cell_refinement 'Bruker SMART'
_computing_data_collection 'Bruker SMART'
_computing_data_reduction 'Bruker SAINT'
_computing_molecular_graphics 'Bruker SHELXTL'
_computing_structure_refinement 'SHELXL-2014/7 (Sheldrick, 2014)'
_computing_structure_solution 'SHELXL-2014/7 (Sheldrick, 2014)'
_diffrn_ambient_temperature 293(2)
_diffrn_measured_fraction_theta_full 0.999
_diffrn_measured_fraction_theta_max 0.999
_diffrn_measurement_device_type 'CCD area detector'
_diffrn_measurement_method 'phi and omega scans'
_diffrn_radiation_type MoK\a
_diffrn_radiation_wavelength 0.71073
_diffrn_reflns_av_R_equivalents 0.0280
_diffrn_reflns_av_unetI/netI 0.0479
_diffrn_reflns_laue_measured_fraction_full 0.999
_diffrn_reflns_laue_measured_fraction_max 0.999
_diffrn_reflns_limit_h_max 16
_diffrn_reflns_limit_h_min -18
_diffrn_reflns_limit_k_max 15
_diffrn_reflns_limit_k_min -28
_diffrn_reflns_limit_l_max 16
_diffrn_reflns_limit_l_min -17
_diffrn_reflns_number 18473
_diffrn_reflns_point_group_measured_fraction_full 0.999
_diffrn_reflns_point_group_measured_fraction_max 0.999
_diffrn_reflns_theta_full 25.242
_diffrn_reflns_theta_max 26.000
_diffrn_reflns_theta_min 2.737
_diffrn_source 'fine-focus sealed tube'
_exptl_absorpt_coefficient_mu 5.057
_exptl_absorpt_correction_T_max 0.6878
_exptl_absorpt_correction_T_min 0.3646
_exptl_absorpt_correction_type multi-scan
_exptl_absorpt_process_details SADABS
_exptl_crystal_colour yellow
_exptl_crystal_density_diffrn 2.391
_exptl_crystal_density_method 'not measured'
_exptl_crystal_description block
_exptl_crystal_F_000 3036
_exptl_crystal_size_max 0.250
_exptl_crystal_size_mid 0.120
_exptl_crystal_size_min 0.080
_refine_diff_density_max 1.937
_refine_diff_density_min -1.860
_refine_diff_density_rms 0.138
_refine_ls_extinction_method none
_refine_ls_goodness_of_fit_ref 1.044
_refine_ls_hydrogen_treatment constr
_refine_ls_matrix_type full
_refine_ls_number_parameters 516
_refine_ls_number_reflns 8945
_refine_ls_number_restraints 27
_refine_ls_restrained_S_all 1.046
_refine_ls_R_factor_all 0.0779
_refine_ls_R_factor_gt 0.0504
_refine_ls_shift/su_max 0.001
_refine_ls_shift/su_mean 0.000
_refine_ls_structure_factor_coef Fsqd
_refine_ls_weighting_details 'w=1/[\s^2^(Fo^2^)+(0.0423P)^2^+15.0284P] where P=(Fo^2^+2Fc^2^)/3'
_refine_ls_weighting_scheme calc
_refine_ls_wR_factor_gt 0.1041
_refine_ls_wR_factor_ref 0.1180
_reflns_Friedel_coverage 0.000
_reflns_number_gt 6389
_reflns_number_total 8945
_reflns_threshold_expression 'I > 2\s(I)'
_cod_data_source_file c5ce01692d2.cif
_cod_data_source_block compound1
_cod_depositor_comments 'Adding full bibliography for 7222998--7223004.cif.'
_cod_database_code 7222998
_shelx_shelxl_version_number 2014/7
_shelx_space_group_comment
;
The symmetry employed for this shelxl refinement is uniquely defined
by the following loop, which should always be used as a source of
symmetry information in preference to the above space-group names.
They are only intended as comments.
;
_shelx_estimated_absorpt_t_min 0.365
_shelx_estimated_absorpt_t_max 0.688

loop_
_space_group_symop_operation_xyz
'x, y, z'
'-x, y+1/2, -z+1/2'
'-x, -y, -z'
'x, -y-1/2, z-1/2'

loop_
_atom_site_label
_atom_site_type_symbol
_atom_site_fract_x
_atom_site_fract_y
_atom_site_fract_z
_atom_site_U_iso_or_equiv
_atom_site_adp_type
_atom_site_occupancy
_atom_site_site_symmetry_order
_atom_site_calc_flag
_atom_site_refinement_flags_posn
_atom_site_refinement_flags_adp
Ag1 Ag 0.18215(7) 0.73674(5) 0.60887(8) 0.1029(3) Uani 1 1 d . .
Ag2 Ag 0.37287(7) 0.73240(5) 0.77792(8) 0.1038(4) Uani 1 1 d . .
Ag3 Ag 0.35642(7) 0.74153(4) 1.00576(7) 0.0736(2) Uani 1 1 d . .
I1 I -0.01035(5) 0.74669(3) 0.48841(5) 0.05662(17) Uani 1 1 d . .
I2 I 0.20714(4) 0.69443(2) 0.81735(4) 0.04849(15) Uani 1 1 d . .
I3 I 0.52593(4) 0.73834(3) 0.97050(5) 0.06249(19) Uani 1 1 d . .
I5 I 0.32631(5) 0.84687(3) 1.09223(5) 0.06593(19) Uani 1 1 d . .
I4 I 0.32997(5) 0.66494(2) 1.15491(4) 0.05470(17) Uani 1 1 d . .
Co1 Co 0.81360(7) 0.95222(4) 0.66154(7) 0.0344(2) Uani 1 1 d . .
N1 N 0.7436(5) 0.9084(3) 0.5165(5) 0.0411(15) Uani 1 1 d . .
N2 N 0.6866(4) 1.0027(3) 0.5853(5) 0.0403(15) Uani 1 1 d . .
N3 N 0.8932(4) 1.0102(2) 0.6094(4) 0.0346(14) Uani 1 1 d . .
N4 N 0.9488(4) 0.9089(2) 0.7119(4) 0.0364(14) Uani 1 1 d . .
N5 N 0.7567(4) 0.8988(3) 0.7424(5) 0.0404(15) Uani 1 1 d . .
N6 N 0.8595(5) 0.9979(3) 0.8056(5) 0.0402(15) Uani 1 1 d . .
C1 C 0.7712(7) 0.8607(4) 0.4843(7) 0.053(2) Uani 1 1 d . .
H1 H 0.8251 0.8405 0.5310 0.064 Uiso 1 1 calc R U
C2 C 0.7222(8) 0.8398(4) 0.3826(8) 0.068(3) Uani 1 1 d . .
H2 H 0.7424 0.8059 0.3625 0.081 Uiso 1 1 calc R U
C3 C 0.6440(8) 0.8704(5) 0.3135(7) 0.071(3) Uani 1 1 d . .
H3 H 0.6107 0.8572 0.2458 0.085 Uiso 1 1 calc R U
C4 C 0.6140(7) 0.9209(4) 0.3438(7) 0.056(2) Uani 1 1 d . .
C5 C 0.5334(7) 0.9572(6) 0.2761(7) 0.070(3) Uani 1 1 d . .
H5 H 0.4982 0.9462 0.2073 0.084 Uiso 1 1 calc R U
C6 C 0.5088(7) 1.0045(5) 0.3086(8) 0.068(3) Uani 1 1 d . .
H6 H 0.4579 1.0268 0.2619 0.081 Uiso 1 1 calc R U
C7 C 0.5583(6) 1.0231(4) 0.4145(7) 0.056(2) Uani 1 1 d . .
C8 C 0.5339(6) 1.0723(4) 0.4570(9) 0.062(3) Uani 1 1 d . .
H8 H 0.4838 1.0965 0.4142 0.075 Uiso 1 1 calc R U
C9 C 0.5819(6) 1.0848(4) 0.5583(9) 0.059(3) Uani 1 1 d . .
H9 H 0.5644 1.1165 0.5866 0.071 Uiso 1 1 calc R U
C10 C 0.6586(6) 1.0488(3) 0.6196(7) 0.049(2) Uani 1 1 d . .
H10 H 0.6923 1.0580 0.6895 0.059 Uiso 1 1 calc R U
C11 C 0.6363(5) 0.9892(3) 0.4828(6) 0.0412(19) Uani 1 1 d . .
C12 C 0.6658(6) 0.9380(4) 0.4470(6) 0.0434(19) Uani 1 1 d . .
C13 C 0.8661(6) 1.0603(3) 0.5602(6) 0.0442(19) Uani 1 1 d . .
H13 H 0.8018 1.0718 0.5377 0.053 Uiso 1 1 calc R U
C14 C 0.9284(7) 1.0968(3) 0.5401(7) 0.053(2) Uani 1 1 d . .
H14 H 0.9053 1.1310 0.5028 0.063 Uiso 1 1 calc R U
C15 C 1.0228(7) 1.0821(3) 0.5756(7) 0.051(2) Uani 1 1 d . .
H15 H 1.0657 1.1069 0.5653 0.061 Uiso 1 1 calc R U
C16 C 1.0559(6) 1.0293(3) 0.6280(6) 0.0445(19) Uani 1 1 d . .
C17 C 1.1545(6) 1.0093(4) 0.6670(7) 0.054(2) Uani 1 1 d . .
H17 H 1.2006 1.0324 0.6588 0.064 Uiso 1 1 calc R U
C18 C 1.1808(6) 0.9580(4) 0.7147(7) 0.056(2) Uani 1 1 d . .
H18 H 1.2448 0.9458 0.7373 0.067 Uiso 1 1 calc R U
C19 C 1.1138(6) 0.9211(4) 0.7322(6) 0.0440(19) Uani 1 1 d . .
C20 C 1.1373(7) 0.8664(4) 0.7814(6) 0.053(2) Uani 1 1 d . .
H20 H 1.1994 0.8513 0.8032 0.063 Uiso 1 1 calc R U
C21 C 1.0681(7) 0.8360(4) 0.7967(6) 0.052(2) Uani 1 1 d . .
H21 H 1.0830 0.8003 0.8304 0.062 Uiso 1 1 calc R U
C22 C 0.9768(6) 0.8584(3) 0.7620(6) 0.0437(19) Uani 1 1 d . .
H22 H 0.9311 0.8371 0.7741 0.052 Uiso 1 1 calc R U
C23 C 1.0176(6) 0.9397(3) 0.6967(5) 0.0360(17) Uani 1 1 d . .
C24 C 0.9877(5) 0.9947(3) 0.6433(5) 0.0328(16) Uani 1 1 d . .
C25 C 0.7052(6) 0.8502(3) 0.7108(7) 0.052(2) Uani 1 1 d . .
H25 H 0.6935 0.8353 0.6462 0.063 Uiso 1 1 calc R U
C26 C 0.6682(7) 0.8208(4) 0.7699(9) 0.071(3) Uani 1 1 d . .
H26 H 0.6328 0.7869 0.7446 0.086 Uiso 1 1 calc R U
C27 C 0.6833(8) 0.8410(5) 0.8638(10) 0.078(3) Uani 1 1 d . .
H27 H 0.6579 0.8213 0.9030 0.093 Uiso 1 1 calc R U
C28 C 0.7376(7) 0.8920(5) 0.9022(8) 0.065(3) Uani 1 1 d . .
C29 C 0.7571(9) 0.9177(6) 0.9997(8) 0.086(4) Uani 1 1 d . .
H29 H 0.7344 0.8998 1.0429 0.103 Uiso 1 1 calc R U
C30 C 0.8076(9) 0.9673(6) 1.0300(8) 0.083(3) Uani 1 1 d . .
H30 H 0.8189 0.9826 1.0942 0.100 Uiso 1 1 calc R U
C31 C 0.8448(7) 0.9975(4) 0.9685(7) 0.060(2) Uani 1 1 d . .
C32 C 0.8957(8) 1.0498(4) 0.9942(7) 0.068(3) Uani 1 1 d . .
H32 H 0.9077 1.0678 1.0566 0.081 Uiso 1 1 calc R U
C33 C 0.9277(7) 1.0745(4) 0.9295(7) 0.059(2) Uani 1 1 d . .
H33 H 0.9628 1.1090 0.9473 0.071 Uiso 1 1 calc R U
C34 C 0.9071(6) 1.0472(3) 0.8351(7) 0.053(2) Uani 1 1 d . .
H34 H 0.9284 1.0650 0.7905 0.064 Uiso 1 1 calc R U
C35 C 0.8276(6) 0.9728(3) 0.8712(6) 0.0412(18) Uani 1 1 d . .
C36 C 0.7730(6) 0.9199(4) 0.8382(6) 0.046(2) Uani 1 1 d . .
C38 C 0.8455(11) 0.7970(7) 0.1850(11) 0.127(6) Uani 1 1 d . .
C39 C 0.5363(11) 0.0882(6) 0.0703(11) 0.124(5) Uani 1 1 d D U
H39A H 0.5824 0.0570 0.0918 0.186 Uiso 1 1 calc R U
H39B H 0.5162 0.0962 0.1237 0.186 Uiso 1 1 calc R U
H39C H 0.5656 0.1223 0.0576 0.186 Uiso 1 1 calc R U
C40 C 0.4511(15) 0.0716(10) -0.0255(16) 0.188(8) Uani 1 1 d D U
C37 C 0.9324(9) 0.8213(7) 0.2085(10) 0.109(5) Uani 1 1 d . .
H37A H 0.9239 0.8617 0.1898 0.164 Uiso 1 1 calc R U
H37B H 0.9627 0.8020 0.1710 0.164 Uiso 1 1 calc R U
H37C H 0.9728 0.8177 0.2815 0.164 Uiso 1 1 calc R U
N8 N 0.3952(15) 0.0394(11) -0.0929(16) 0.263(10) Uani 1 1 d D U
N7 N 0.7694(17) 0.7844(10) 0.1727(17) 0.227(9) Uani 1 1 d . U

loop_
_atom_site_aniso_label
_atom_site_aniso_U_11
_atom_site_aniso_U_22
_atom_site_aniso_U_33
_atom_site_aniso_U_23
_atom_site_aniso_U_13
_atom_site_aniso_U_12
Ag1 0.0634(6) 0.1253(9) 0.0909(7) 0.0210(6) 0.0068(5) 0.0079(6)
Ag2 0.0745(6) 0.1210(8) 0.0812(6) 0.0472(6) 0.0016(5) -0.0176(6)
Ag3 0.0800(6) 0.0729(5) 0.0734(5) -0.0046(4) 0.0386(5) -0.0046(4)
I1 0.0573(4) 0.0515(3) 0.0570(4) 0.0105(3) 0.0211(3) 0.0075(3)
I2 0.0488(3) 0.0467(3) 0.0482(3) 0.0054(3) 0.0196(3) 0.0030(3)
I3 0.0453(3) 0.0621(4) 0.0731(4) 0.0196(3) 0.0194(3) -0.0035(3)
I5 0.0778(5) 0.0509(3) 0.0762(4) -0.0060(3) 0.0402(4) -0.0104(3)
I4 0.0778(4) 0.0403(3) 0.0515(3) -0.0049(3) 0.0333(3) -0.0048(3)
Co1 0.0368(6) 0.0287(5) 0.0358(5) 0.0008(4) 0.0141(5) -0.0015(4)
N1 0.045(4) 0.042(4) 0.038(3) -0.004(3) 0.020(3) -0.008(3)
N2 0.032(3) 0.034(3) 0.054(4) 0.004(3) 0.018(3) -0.005(3)
N3 0.042(4) 0.027(3) 0.034(3) 0.006(3) 0.017(3) 0.004(3)
N4 0.043(4) 0.030(3) 0.033(3) 0.003(3) 0.014(3) 0.002(3)
N5 0.039(4) 0.032(3) 0.046(4) 0.008(3) 0.014(3) 0.004(3)
N6 0.045(4) 0.031(3) 0.040(4) -0.003(3) 0.013(3) 0.002(3)
C1 0.065(6) 0.046(5) 0.052(5) -0.008(4) 0.027(5) -0.011(5)
C2 0.079(7) 0.063(6) 0.066(6) -0.017(6) 0.037(6) -0.019(6)
C3 0.074(7) 0.091(8) 0.044(5) -0.023(6) 0.022(5) -0.039(6)
C4 0.053(6) 0.075(6) 0.045(5) -0.006(5) 0.025(5) -0.024(5)
C5 0.050(6) 0.101(9) 0.045(5) 0.012(6) 0.008(5) -0.015(6)
C6 0.045(6) 0.088(8) 0.059(6) 0.029(6) 0.011(5) -0.001(6)
C7 0.038(5) 0.063(6) 0.058(6) 0.019(5) 0.013(4) -0.009(5)
C8 0.035(5) 0.048(5) 0.095(8) 0.036(6) 0.019(5) 0.005(4)
C9 0.041(5) 0.036(4) 0.099(8) 0.010(5) 0.029(5) 0.006(4)
C10 0.035(4) 0.034(4) 0.077(6) 0.003(4) 0.023(4) 0.000(4)
C11 0.029(4) 0.041(4) 0.047(5) 0.010(4) 0.010(4) -0.010(4)
C12 0.033(4) 0.053(5) 0.039(4) 0.008(4) 0.011(4) -0.009(4)
C13 0.048(5) 0.037(4) 0.046(5) 0.008(4) 0.018(4) 0.004(4)
C14 0.066(6) 0.031(4) 0.061(6) 0.011(4) 0.027(5) 0.001(4)
C15 0.066(6) 0.041(5) 0.060(5) -0.003(4) 0.041(5) -0.017(5)
C16 0.057(5) 0.043(4) 0.041(4) -0.004(4) 0.029(4) -0.004(4)
C17 0.047(5) 0.062(6) 0.068(6) 0.000(5) 0.040(5) -0.006(5)
C18 0.039(5) 0.068(6) 0.064(6) -0.003(5) 0.027(5) 0.003(5)
C19 0.049(5) 0.049(5) 0.038(4) -0.004(4) 0.022(4) 0.006(4)
C20 0.053(5) 0.050(5) 0.049(5) 0.000(4) 0.018(4) 0.020(5)
C21 0.066(6) 0.040(4) 0.052(5) 0.012(4) 0.027(5) 0.017(5)
C22 0.053(5) 0.029(4) 0.049(5) 0.006(4) 0.022(4) 0.007(4)
C23 0.045(5) 0.030(4) 0.033(4) -0.003(3) 0.017(4) 0.003(4)
C24 0.044(4) 0.030(4) 0.029(4) -0.004(3) 0.021(3) -0.005(3)
C25 0.049(5) 0.042(5) 0.057(5) 0.010(4) 0.015(4) -0.008(4)
C26 0.067(7) 0.057(6) 0.090(8) 0.013(6) 0.034(6) -0.010(5)
C27 0.063(7) 0.073(7) 0.113(10) 0.031(7) 0.054(7) 0.001(6)
C28 0.062(6) 0.074(7) 0.070(7) 0.022(6) 0.039(5) 0.006(6)
C29 0.103(9) 0.108(10) 0.065(7) 0.015(7) 0.054(7) 0.001(8)
C30 0.112(10) 0.102(9) 0.057(6) 0.003(7) 0.056(7) 0.019(8)
C31 0.067(6) 0.069(6) 0.047(5) -0.008(5) 0.027(5) 0.015(5)
C32 0.077(7) 0.064(6) 0.053(6) -0.018(5) 0.022(5) 0.019(6)
C33 0.063(6) 0.044(5) 0.058(6) -0.012(5) 0.015(5) 0.004(5)
C34 0.062(6) 0.038(4) 0.052(5) -0.005(4) 0.018(5) -0.007(4)
C35 0.037(4) 0.042(4) 0.041(4) 0.001(4) 0.014(4) 0.012(4)
C36 0.045(5) 0.054(5) 0.042(5) 0.014(4) 0.022(4) 0.009(4)
C38 0.085(10) 0.157(15) 0.103(11) 0.059(10) 0.008(8) -0.027(10)
C39 0.125(5) 0.124(5) 0.123(5) 0.000(2) 0.054(3) -0.003(2)
C40 0.188(8) 0.188(8) 0.188(8) 0.0001(10) 0.082(4) 0.0000(10)
C37 0.088(10) 0.151(13) 0.090(9) -0.025(9) 0.040(8) -0.025(9)
N8 0.262(10) 0.265(10) 0.262(10) 0.000(2) 0.115(5) 0.000(2)
N7 0.226(9) 0.227(9) 0.226(9) 0.002(2) 0.098(4) -0.002(2)

loop_
_atom_type_symbol
_atom_type_description
_atom_type_scat_dispersion_real
_atom_type_scat_dispersion_imag
_atom_type_scat_source
C C 0.0033 0.0016 'International Tables Vol C Tables 4.2.6.8 and 6.1.1.4'
H H 0.0000 0.0000 'International Tables Vol C Tables 4.2.6.8 and 6.1.1.4'
N N 0.0061 0.0033 'International Tables Vol C Tables 4.2.6.8 and 6.1.1.4'
Co Co 0.3494 0.9721 'International Tables Vol C Tables 4.2.6.8 and 6.1.1.4'
Ag Ag -0.8971 1.1015 'International Tables Vol C Tables 4.2.6.8 and 6.1.1.4'
I I -0.4742 1.8119 'International Tables Vol C Tables 4.2.6.8 and 6.1.1.4'

loop_
_geom_angle_atom_site_label_1
_geom_angle_atom_site_label_2
_geom_angle_atom_site_label_3
_geom_angle
_geom_angle_site_symmetry_1
_geom_angle_site_symmetry_3
I1 Ag1 Ag2 165.55(6) . .
I1 Ag1 I2 107.10(4) . .
Ag2 Ag1 I2 60.47(3) . .
I1 Ag1 I5 129.50(5) . 4_575
Ag2 Ag1 I5 62.27(4) . 4_575
I2 Ag1 I5 95.27(3) . 4_575
I1 Ag1 I4 124.98(4) . 4_575
Ag2 Ag1 I4 57.31(3) . 4_575
I2 Ag1 I4 105.28(3) . 4_575
I5 Ag1 I4 89.52(3) 4_575 4_575
I3 Ag2 I4 116.62(4) . 4_575
I3 Ag2 Ag1 163.41(6) . .
I4 Ag2 Ag1 64.74(3) 4_575 .
I3 Ag2 I2 104.45(4) . .
I4 Ag2 I2 112.20(4) 4_575 .
Ag1 Ag2 I2 62.05(3) . .
I3 Ag2 I5 133.10(5) . 4_575
I4 Ag2 I5 93.02(3) 4_575 4_575
Ag1 Ag2 I5 61.20(3) . 4_575
I2 Ag2 I5 95.56(3) . 4_575
I5 Ag3 I3 115.53(3) . .
I5 Ag3 I2 121.01(4) . .
I3 Ag3 I2 103.56(3) . .
I5 Ag3 I4 95.41(3) . .
I3 Ag3 I4 122.63(4) . .
I2 Ag3 I4 98.77(3) . .
Ag3 I2 Ag2 70.93(3) . .
Ag3 I2 Ag1 121.02(3) . .
Ag2 I2 Ag1 57.48(3) . .
Ag2 I3 Ag3 74.68(3) . .
Ag3 I5 Ag1 75.77(3) . 4_576
Ag3 I5 Ag2 81.38(3) . 4_576
Ag1 I5 Ag2 56.53(3) 4_576 4_576
Ag2 I4 Ag3 83.40(3) 4_576 .
Ag2 I4 Ag1 57.96(3) 4_576 4_576
Ag3 I4 Ag1 73.88(3) . 4_576
N2 Co1 N4 167.3(2) . .
N2 Co1 N5 95.6(2) . .
N4 Co1 N5 96.5(2) . .
N2 Co1 N1 78.4(3) . .
N4 Co1 N1 96.4(2) . .
N5 Co1 N1 96.1(2) . .
N2 Co1 N6 94.0(2) . .
N4 Co1 N6 92.4(2) . .
N5 Co1 N6 78.3(2) . .
N1 Co1 N6 170.2(3) . .
N2 Co1 N3 90.7(2) . .
N4 Co1 N3 78.1(2) . .
N5 Co1 N3 168.7(2) . .
N1 Co1 N3 94.3(2) . .
N6 Co1 N3 91.9(2) . .
C1 N1 C12 118.0(7) . .
C1 N1 Co1 129.0(6) . .
C12 N1 Co1 112.7(5) . .
C10 N2 C11 117.6(7) . .
C10 N2 Co1 128.7(6) . .
C11 N2 Co1 113.0(5) . .
C13 N3 C24 117.3(6) . .
C13 N3 Co1 129.3(5) . .
C24 N3 Co1 113.0(4) . .
C22 N4 C23 116.8(7) . .
C22 N4 Co1 129.0(5) . .
C23 N4 Co1 114.1(5) . .
C25 N5 C36 117.4(7) . .
C25 N5 Co1 128.7(6) . .
C36 N5 Co1 113.8(5) . .
C34 N6 C35 117.4(7) . .
C34 N6 Co1 129.5(6) . .
C35 N6 Co1 113.0(5) . .
N1 C1 C2 122.6(9) . .
N1 C1 H1 118.7 . .
C2 C1 H1 118.7 . .
C3 C2 C1 118.5(9) . .
C3 C2 H2 120.8 . .
C1 C2 H2 120.8 . .
C2 C3 C4 120.6(9) . .
C2 C3 H3 119.7 . .
C4 C3 H3 119.7 . .
C3 C4 C12 117.1(9) . .
C3 C4 C5 124.9(9) . .
C12 C4 C5 118.0(9) . .
C6 C5 C4 122.3(10) . .
C6 C5 H5 118.8 . .
C4 C5 H5 118.8 . .
C5 C6 C7 121.8(10) . .
C5 C6 H6 119.1 . .
C7 C6 H6 119.1 . .
C11 C7 C8 116.7(8) . .
C11 C7 C6 117.8(9) . .
C8 C7 C6 125.5(9) . .
C9 C8 C7 121.1(8) . .
C9 C8 H8 119.5 . .
C7 C8 H8 119.5 . .
C8 C9 C10 118.1(9) . .
C8 C9 H9 121.0 . .
C10 C9 H9 121.0 . .
N2 C10 C9 124.4(9) . .
N2 C10 H10 117.8 . .
C9 C10 H10 117.8 . .
N2 C11 C7 122.1(8) . .
N2 C11 C12 117.1(7) . .
C7 C11 C12 120.8(8) . .
N1 C12 C4 123.2(8) . .
N1 C12 C11 117.5(7) . .
C4 C12 C11 119.3(8) . .
N3 C13 C14 123.6(8) . .
N3 C13 H13 118.2 . .
C14 C13 H13 118.2 . .
C15 C14 C13 119.2(8) . .
C15 C14 H14 120.4 . .
C13 C14 H14 120.4 . .
C14 C15 C16 119.8(8) . .
C14 C15 H15 120.1 . .
C16 C15 H15 120.1 . .
C24 C16 C15 117.1(8) . .
C24 C16 C17 119.0(7) . .
C15 C16 C17 123.9(8) . .
C18 C17 C16 120.8(8) . .
C18 C17 H17 119.6 . .
C16 C17 H17 119.6 . .
C17 C18 C19 122.3(8) . .
C17 C18 H18 118.9 . .
C19 C18 H18 118.9 . .
C23 C19 C20 117.0(8) . .
C23 C19 C18 118.3(7) . .
C20 C19 C18 124.7(8) . .
C21 C20 C19 119.4(8) . .
C21 C20 H20 120.3 . .
C19 C20 H20 120.3 . .
C20 C21 C22 119.4(8) . .
C20 C21 H21 120.3 . .
C22 C21 H21 120.3 . .
N4 C22 C21 124.2(8) . .
N4 C22 H22 117.9 . .
C21 C22 H22 117.9 . .
N4 C23 C19 123.1(7) . .
N4 C23 C24 116.9(6) . .
C19 C23 C24 119.9(7) . .
N3 C24 C16 123.0(7) . .
N3 C24 C23 117.4(6) . .
C16 C24 C23 119.6(7) . .
N5 C25 C26 122.9(9) . .
N5 C25 H25 118.6 . .
C26 C25 H25 118.6 . .
C27 C26 C25 120.4(10) . .
C27 C26 H26 119.8 . .
C25 C26 H26 119.8 . .
C26 C27 C28 119.7(9) . .
C26 C27 H27 120.2 . .
C28 C27 H27 120.2 . .
C27 C28 C36 117.1(9) . .
C27 C28 C29 124.5(10) . .
C36 C28 C29 118.4(10) . .
C30 C29 C28 121.1(10) . .
C30 C29 H29 119.5 . .
C28 C29 H29 119.5 . .
C29 C30 C31 123.0(10) . .
C29 C30 H30 118.5 . .
C31 C30 H30 118.5 . .
C32 C31 C35 116.7(9) . .
C32 C31 C30 125.9(9) . .
C35 C31 C30 117.4(10) . .
C33 C32 C31 120.7(9) . .
C33 C32 H32 119.6 . .
C31 C32 H32 119.6 . .
C32 C33 C34 118.7(9) . .
C32 C33 H33 120.6 . .
C34 C33 H33 120.6 . .
N6 C34 C33 123.9(9) . .
N6 C34 H34 118.0 . .
C33 C34 H34 118.0 . .
N6 C35 C31 122.6(8) . .
N6 C35 C36 117.7(7) . .
C31 C35 C36 119.7(8) . .
N5 C36 C28 122.5(8) . .
N5 C36 C35 117.1(7) . .
C28 C36 C35 120.4(8) . .
N7 C38 C37 169(2) . .
C40 C39 H39A 109.5 . .
C40 C39 H39B 109.5 . .
H39A C39 H39B 109.5 . .
C40 C39 H39C 109.5 . .
H39A C39 H39C 109.5 . .
H39B C39 H39C 109.5 . .
N8 C40 C39 158(3) . .
C38 C37 H37A 109.5 . .
C38 C37 H37B 109.5 . .
H37A C37 H37B 109.5 . .
C38 C37 H37C 109.5 . .
H37A C37 H37C 109.5 . .
H37B C37 H37C 109.5 . .

loop_
_geom_bond_atom_site_label_1
_geom_bond_atom_site_label_2
_geom_bond_distance
_geom_bond_site_symmetry_2
Ag1 I1 2.6993(11) .
Ag1 Ag2 2.8714(13) .
Ag1 I2 3.0079(12) .
Ag1 I5 3.0164(13) 4_575
Ag1 I4 3.0635(13) 4_575
Ag2 I3 2.7385(11) .
Ag2 I4 2.8508(11) 4_575
Ag2 I2 2.9629(12) .
Ag2 I5 3.0470(14) 4_575
Ag3 I5 2.8527(10) .
Ag3 I3 2.8541(11) .
Ag3 I2 2.8846(10) .
Ag3 I4 2.9346(10) .
I5 Ag1 3.0165(13) 4_576
I5 Ag2 3.0470(14) 4_576
I4 Ag2 2.8509(11) 4_576
I4 Ag1 3.0635(13) 4_576
Co1 N2 2.116(6) .
Co1 N4 2.121(6) .
Co1 N5 2.122(6) .
Co1 N1 2.134(6) .
Co1 N6 2.147(6) .
Co1 N3 2.151(6) .
N1 C1 1.330(10) .
N1 C12 1.358(10) .
N2 C10 1.319(10) .
N2 C11 1.366(10) .
N3 C13 1.322(9) .
N3 C24 1.358(9) .
N4 C22 1.336(9) .
N4 C23 1.364(9) .
N5 C25 1.330(10) .
N5 C36 1.375(10) .
N6 C34 1.316(10) .
N6 C35 1.363(10) .
C1 C2 1.404(12) .
C1 H1 0.9300 .
C2 C3 1.371(14) .
C2 H2 0.9300 .
C3 C4 1.388(14) .
C3 H3 0.9300 .
C4 C12 1.398(11) .
C4 C5 1.455(14) .
C5 C6 1.304(14) .
C5 H5 0.9300 .
C6 C7 1.436(14) .
C6 H6 0.9300 .
C7 C11 1.406(11) .
C7 C8 1.412(13) .
C8 C9 1.342(13) .
C8 H8 0.9300 .
C9 C10 1.392(11) .
C9 H9 0.9300 .
C10 H10 0.9300 .
C11 C12 1.434(11) .
C13 C14 1.394(11) .
C13 H13 0.9300 .
C14 C15 1.349(12) .
C14 H14 0.9300 .
C15 C16 1.405(11) .
C15 H15 0.9300 .
C16 C24 1.404(10) .
C16 C17 1.438(12) .
C17 C18 1.336(12) .
C17 H17 0.9300 .
C18 C19 1.438(12) .
C18 H18 0.9300 .
C19 C23 1.400(11) .
C19 C20 1.411(11) .
C20 C21 1.367(12) .
C20 H20 0.9300 .
C21 C22 1.364(11) .
C21 H21 0.9300 .
C22 H22 0.9300 .
C23 C24 1.448(10) .
C25 C26 1.385(12) .
C25 H25 0.9300 .
C26 C27 1.348(15) .
C26 H26 0.9300 .
C27 C28 1.406(14) .
C27 H27 0.9300 .
C28 C36 1.409(11) .
C28 C29 1.424(14) .
C29 C30 1.341(16) .
C29 H29 0.9300 .
C30 C31 1.424(14) .
C30 H30 0.9300 .
C31 C32 1.393(14) .
C31 C35 1.422(11) .
C32 C33 1.351(13) .
C32 H32 0.9300 .
C33 C34 1.398(12) .
C33 H33 0.9300 .
C34 H34 0.9300 .
C35 C36 1.436(11) .
C38 N7 1.14(2) .
C38 C37 1.345(17) .
C39 C40 1.474(15) .
C39 H39A 0.9600 .
C39 H39B 0.9600 .
C39 H39C 0.9600 .
C40 N8 1.223(15) .
C37 H37A 0.9600 .
C37 H37B 0.9600 .
C37 H37C 0.9600 .

loop_
_geom_hbond_atom_site_label_D
_geom_hbond_atom_site_label_H
_geom_hbond_atom_site_label_A
_geom_hbond_distance_DH
_geom_hbond_distance_HA
_geom_hbond_distance_DA
_geom_hbond_angle_DHA
_geom_hbond_site_symmetry_A
C37 H37C I1 0.96 3.30 4.097(14) 141.7 1_655
C37 H37B I1 0.96 3.04 3.951(13) 159.3 4_675
C39 H39C I5 0.96 3.31 4.047(14) 134.9 3_666
C39 H39A N8 0.96 2.24 3.09(3) 146.3 3_655
C33 H33 I1 0.93 3.29 4.174(9) 158.4 2_656
C25 H25 I3 0.93 3.19 3.915(9) 136.3 4_575
C21 H21 I2 0.93 3.15 3.834(8) 132.2 1_655
C14 H14 I1 0.93 3.22 3.896(8) 131.2 3_676
C13 H13 N2 0.93 2.68 3.210(10) 117.2 .
C9 H9 I3 0.93 3.08 3.849(8) 141.4 2_656
C37 H37C I1 0.96 3.30 4.097(14) 141.7 1_655
C37 H37B I1 0.96 3.04 3.951(13) 159.3 4_675
C39 H39C I5 0.96 3.31 4.047(14) 134.9 3_666
C39 H39A N8 0.96 2.24 3.09(3) 146.3 3_655
C33 H33 I1 0.93 3.29 4.174(9) 158.4 2_656
C25 H25 I3 0.93 3.19 3.915(9) 136.3 4_575
C21 H21 I2 0.93 3.15 3.834(8) 132.2 1_655
C14 H14 I1 0.93 3.22 3.896(8) 131.2 3_676
C13 H13 N2 0.93 2.68 3.210(10) 117.2 .
C9 H9 I3 0.93 3.08 3.849(8) 141.4 2_656
C37 H37C I1 0.96 3.30 4.097(14) 141.7 1_655
C37 H37B I1 0.96 3.04 3.951(13) 159.3 4_675
C39 H39C I5 0.96 3.31 4.047(14) 134.9 3_666
C39 H39A N8 0.96 2.24 3.09(3) 146.3 3_655
C33 H33 I1 0.93 3.29 4.174(9) 158.4 2_656
C25 H25 I3 0.93 3.19 3.915(9) 136.3 4_575
C21 H21 I2 0.93 3.15 3.834(8) 132.2 1_655
C14 H14 I1 0.93 3.22 3.896(8) 131.2 3_676
C13 H13 N2 0.93 2.68 3.210(10) 117.2 .
C9 H9 I3 0.93 3.08 3.849(8) 141.4 2_656
C37 H37C I1 0.96 3.30 4.097(14) 141.7 1_655
C37 H37B I1 0.96 3.04 3.951(13) 159.3 4_675
C39 H39C I5 0.96 3.31 4.047(14) 134.9 3_666
C39 H39A N8 0.96 2.24 3.09(3) 146.3 3_655
C33 H33 I1 0.93 3.29 4.174(9) 158.4 2_656
C25 H25 I3 0.93 3.19 3.915(9) 136.3 4_575
C21 H21 I2 0.93 3.15 3.834(8) 132.2 1_655
C14 H14 I1 0.93 3.22 3.896(8) 131.2 3_676
C13 H13 N2 0.93 2.68 3.210(10) 117.2 .
C9 H9 I3 0.93 3.08 3.849(8) 141.4 2_656
C37 H37C I1 0.96 3.30 4.097(14) 141.7 1_655
C37 H37B I1 0.96 3.04 3.951(13) 159.3 4_675
C39 H39A N8 0.96 2.24 3.09(3) 146.3 3_655
C33 H33 I1 0.93 3.29 4.174(9) 158.4 2_656
C25 H25 I3 0.93 3.19 3.915(9) 136.3 4_575
C21 H21 I2 0.93 3.15 3.834(8) 132.2 1_655
C14 H14 I1 0.93 3.22 3.896(8) 131.2 3_676
C13 H13 N2 0.93 2.68 3.210(10) 117.2 .
C9 H9 I3 0.93 3.08 3.849(8) 141.4 2_656
C9 H9 I3 0.93 3.08 3.849(8) 141.4 2_656
C13 H13 N2 0.93 2.68 3.210(10) 117.2 .
C14 H14 I1 0.93 3.22 3.896(8) 131.2 3_676
C21 H21 I2 0.93 3.15 3.834(8) 132.2 1_655
C25 H25 I3 0.93 3.19 3.915(9) 136.3 4_575
C33 H33 I1 0.93 3.29 4.174(9) 158.4 2_656
C39 H39A N8 0.96 2.24 3.09(3) 146.3 3_655
C37 H37B I1 0.96 3.04 3.951(13) 159.3 4_675
C37 H37C I1 0.96 3.30 4.097(14) 141.7 1_655
C9 H9 I3 0.93 3.08 3.849(8) 141.4 2_656
C13 H13 N2 0.93 2.68 3.210(10) 117.2 .
C14 H14 I1 0.93 3.22 3.896(8) 131.2 3_676
C21 H21 I2 0.93 3.15 3.834(8) 132.2 1_655
C25 H25 I3 0.93 3.19 3.915(9) 136.3 4_575
C33 H33 I1 0.93 3.29 4.174(9) 158.4 2_656
C39 H39A N8 0.96 2.24 3.09(3) 146.3 3_655
C39 H39C I5 0.96 3.31 4.047(14) 134.9 3_666
C37 H37B I1 0.96 3.04 3.951(13) 159.3 4_675
C37 H37C I1 0.96 3.30 4.097(14) 141.7 1_655
